data_4060791
loop_
_publ_author_name
'Navarro Clemente, M. Elena'
'Ju\'arez Saavedra, Patricia'
'Cervantes V\'asquez, Marisol'
'Paz-Sandoval, M. Angeles'
'Arif, Atta M.'
'Ernst, Richard D.'

_publ_section_title
;
 Syntheses, Structures, and Reactivity Studies of Half-Open Ruthenocenes
 and Their Oxodienyl Analogues
;
_journal_coden_ASTM ORGND7
_journal_issue 4
_journal_name_full Organometallics
_journal_page_first 592
_journal_page_last 605
_journal_paper_doi 10.1021/om010735s
_journal_volume 21
_journal_year 2002
_chemical_formula_moiety 'C22 H36 O Ru'
_chemical_formula_sum 'C22 H36 O Ru'
_chemical_formula_weight 417.58
_space_group_IT_number 19
_symmetry_cell_setting orthorhombic
_symmetry_space_group_name_Hall 'P 2ac 2ab'
_symmetry_space_group_name_H-M 'P 21 21 21'
_cell_angle_alpha 90.00
_cell_angle_beta 90.00
_cell_angle_gamma 90.00
_cell_formula_units_Z 4
_cell_length_a 11.604(2)
_cell_length_b 13.304(3)
_cell_length_c 13.488(3)
_cell_measurement_temperature 193(2)
_cell_volume 2082.3(8)
_diffrn_ambient_temperature 193(2)
_exptl_crystal_density_diffrn 1.332
_refine_ls_R_factor_obs 0.0412
_refine_ls_wR_factor_obs 0.1120
_cod_depositor_comments
;
The following automatic conversions were performed:
'_symmetry_cell_setting' value 'Orthorhombic' changed to 'orthorhombic'
according to '/home/saulius/struct/CIF-dictionaries/cif_core.dic'
dictionary named 'cif_core.dic' version 2.4.1 from 2010-06-29.

Automatic conversion script
Id: cif_fix_enum 1527 2010-12-29 10:47:43Z saulius 
;
_cod_database_code 4060791

loop_
_symmetry_equiv_pos_as_xyz
'x, y, z'
'-x+1/2, -y, z+1/2'
'-x, y+1/2, -z+1/2'
'x+1/2, -y+1/2, -z'

loop_
_atom_site_aniso_label
_atom_site_aniso_U_11
_atom_site_aniso_U_22
_atom_site_aniso_U_33
_atom_site_aniso_U_23
_atom_site_aniso_U_13
_atom_site_aniso_U_12
Ru1 0.0270(3) 0.0219(3) 0.0203(3) -0.0002(3) 0.0012(3) 0.0012(3)
C1 0.039(4) 0.028(3) 0.022(3) -0.001(3) 0.002(3) 0.019(3)
C2 0.036(4) 0.040(5) 0.025(4) -0.013(4) 0.003(4) 0.013(4)
C3 0.023(4) 0.033(4) 0.035(4) -0.007(3) -0.006(3) 0.009(3)
C4 0.020(3) 0.028(4) 0.024(3) 0.003(3) -0.004(3) 0.001(3)
C11 0.029(4) 0.033(4) 0.041(4) 0.010(4) -0.005(4) 0.003(4)
C7 0.055(5) 0.029(4) 0.018(3) -0.002(3) -0.004(4) 0.014(4)
C8 0.042(4) 0.023(3) 0.026(3) 0.003(3) 0.000(4) -0.002(4)
C9 0.043(4) 0.030(4) 0.023(3) -0.001(3) 0.001(3) 0.005(4)
C10 0.040(4) 0.024(4) 0.031(4) 0.004(3) -0.008(4) -0.002(3)
C16 0.028(4) 0.122(10) 0.045(5) 0.027(6) -0.001(4) 0.007(6)
C12 0.083(7) 0.038(5) 0.037(4) 0.001(4) -0.002(5) 0.027(5)
C13 0.050(5) 0.040(5) 0.066(6) 0.023(5) -0.005(4) -0.009(5)
C14 0.086(7) 0.055(6) 0.020(4) -0.003(4) 0.001(5) 0.027(5)
C15 0.065(6) 0.032(5) 0.067(6) 0.004(5) -0.018(6) -0.010(5)
C5 0.027(4) 0.038(4) 0.021(3) -0.006(3) -0.002(3) 0.006(4)
O1 0.048(3) 0.042(4) 0.039(3) 0.005(3) 0.004(3) 0.000(3)
C17 0.047(5) 0.037(5) 0.055(5) -0.020(5) 0.002(4) -0.003(4)
C6 0.034(5) 0.086(7) 0.040(5) -0.008(6) 0.007(5) 0.023(5)
C18 0.030(4) 0.060(6) 0.040(4) -0.015(4) 0.002(4) 0.016(4)
C19 0.056(5) 0.059(6) 0.022(4) -0.006(4) 0.000(4) 0.015(5)
C22 0.035(5) 0.078(8) 0.062(7) 0.010(6) -0.004(5) 0.018(5)
C21 0.062(7) 0.086(9) 0.148(14) 0.041(10) 0.074(9) 0.013(7)
C20 0.048(7) 0.245(22) 0.048(6) -0.052(10) 0.011(6) 0.012(10)

loop_
_atom_site_label
_atom_site_type_symbol
_atom_site_fract_x
_atom_site_fract_y
_atom_site_fract_z
_atom_site_U_iso_or_equiv
_atom_site_thermal_displace_type
_atom_site_occupancy
_atom_site_calc_flag
_atom_site_refinement_flags
_atom_site_disorder_group
Ru1 Ru 0.19228(5) 0.65980(4) 0.20518(4) 0.0231(2) Uani 1 d . .
C1 C 0.2935(6) 0.5256(6) 0.2163(5) 0.030(2) Uani 1 d . .
H1A H 0.3106(6) 0.4918(6) 0.1552(5) 0.080 Uiso 1 d R .
H1B H 0.2723(6) 0.4804(6) 0.2688(5) 0.080 Uiso 1 d R .
C2 C 0.3648(7) 0.6006(6) 0.2426(6) 0.034(2) Uani 1 d . .
C3 C 0.3309(6) 0.6699(6) 0.3189(5) 0.030(2) Uani 1 d . .
H3A H 0.3726(6) 0.7322(6) 0.3214(5) 0.080 Uiso 1 d R .
C4 C 0.2208(6) 0.6693(6) 0.3679(5) 0.024(2) Uani 1 d . .
C11 C 0.0220(7) 0.7048(6) 0.1542(7) 0.034(2) Uani 1 d . .
C7 C 0.0913(8) 0.7908(6) 0.1482(5) 0.034(2) Uani 1 d . .
C8 C 0.1876(8) 0.7704(5) 0.0847(5) 0.030(2) Uani 1 d . .
C9 C 0.1721(7) 0.6727(6) 0.0469(5) 0.032(2) Uani 1 d . .
C10 C 0.0695(7) 0.6301(6) 0.0896(6) 0.032(2) Uani 1 d . .
C16 C -0.0864(8) 0.6943(10) 0.2125(7) 0.065(3) Uani 1 d . .
H16A H -0.1516(8) 0.7188(10) 0.1759(7) 0.080 Uiso 1 d R .
H16B H -0.0978(8) 0.6247(10) 0.2284(7) 0.080 Uiso 1 d R .
H16C H -0.0783(8) 0.7323(10) 0.2726(7) 0.080 Uiso 1 d R .
C12 C 0.0696(11) 0.8936(7) 0.1917(6) 0.053(3) Uani 1 d . .
H12A H 0.0244(11) 0.9387(7) 0.1520(6) 0.080 Uiso 1 d R .
H12B H 0.0299(11) 0.8798(7) 0.2526(6) 0.080 Uiso 1 d R .
H12C H 0.1429(11) 0.9238(7) 0.2060(6) 0.080 Uiso 1 d R .
C13 C 0.2782(8) 0.8446(8) 0.0540(8) 0.052(2) Uani 1 d . .
H13A H 0.2548(8) 0.8851(8) -0.0013(8) 0.080 Uiso 1 d R .
H13B H 0.2954(8) 0.8872(8) 0.1095(8) 0.080 Uiso 1 d R .
H13C H 0.3456(8) 0.8067(8) 0.0365(8) 0.080 Uiso 1 d R .
C14 C 0.2406(9) 0.6231(8) -0.0344(6) 0.054(3) Uani 1 d . .
H14A H 0.2163(9) 0.6382(8) -0.1008(6) 0.080 Uiso 1 d R .
H14B H 0.3185(9) 0.6456(8) -0.0251(6) 0.080 Uiso 1 d R .
H14C H 0.2366(9) 0.5519(8) -0.0236(6) 0.080 Uiso 1 d R .
C15 C 0.0174(9) 0.5305(7) 0.0654(8) 0.055(3) Uani 1 d . .
H15A H -0.0359(9) 0.5325(7) 0.0110(8) 0.080 Uiso 1 d R .
H15B H 0.0792(9) 0.4852(7) 0.0500(8) 0.080 Uiso 1 d R .
H15C H -0.0217(9) 0.5077(7) 0.1240(8) 0.080 Uiso 1 d R .
C5 C 0.1949(7) 0.7485(6) 0.4456(5) 0.029(2) Uani 1 d . .
O1 O 0.1444(5) 0.5974(5) 0.3473(5) 0.0432(15) Uani 1 d . .
C17 C 0.2533(8) 0.8498(7) 0.4271(7) 0.046(2) Uani 1 d . .
H17A H 0.2247(8) 0.8779(7) 0.3664(7) 0.080 Uiso 1 d R .
H17B H 0.2365(8) 0.8946(7) 0.4810(7) 0.080 Uiso 1 d R .
H17C H 0.3351(8) 0.8404(7) 0.4222(7) 0.080 Uiso 1 d R .
C6 C 0.4868(8) 0.6053(9) 0.2009(8) 0.053(3) Uani 1 d . .
C18 C 0.0642(7) 0.7637(8) 0.4546(6) 0.043(2) Uani 1 d . .
H18A H 0.0346(7) 0.7900(8) 0.3934(6) 0.080 Uiso 1 d R .
H18B H 0.0275(7) 0.7007(8) 0.4691(6) 0.080 Uiso 1 d R .
H18C H 0.0488(7) 0.8105(8) 0.5072(6) 0.080 Uiso 1 d R .
C19 C 0.2407(8) 0.7057(8) 0.5448(6) 0.045(2) Uani 1 d . .
H19A H 0.2057(8) 0.6419(8) 0.5586(6) 0.080 Uiso 1 d R .
H19B H 0.3226(8) 0.6974(8) 0.5390(6) 0.080 Uiso 1 d R .
H19C H 0.2240(8) 0.7516(8) 0.5978(6) 0.080 Uiso 1 d R .
C22 C 0.5644(8) 0.5495(9) 0.2713(7) 0.058(3) Uani 1 d . .
H22A H 0.5379(8) 0.4815(9) 0.2781(7) 0.080 Uiso 1 d R .
H22B H 0.6421(8) 0.5495(9) 0.2469(7) 0.080 Uiso 1 d R .
H22C H 0.5618(8) 0.5823(9) 0.3347(7) 0.080 Uiso 1 d R .
C21 C 0.5306(11) 0.7132(10) 0.1913(13) 0.099(5) Uani 1 d . .
H21A H 0.6071(11) 0.7126(10) 0.1642(13) 0.080 Uiso 1 d R .
H21B H 0.4805(11) 0.7504(10) 0.1482(13) 0.080 Uiso 1 d R .
H21C H 0.5318(11) 0.7442(10) 0.2555(13) 0.080 Uiso 1 d R .
C20 C 0.4959(10) 0.5597(15) 0.0997(8) 0.114(7) Uani 1 d . .
H20A H 0.4691(10) 0.4915(15) 0.1020(8) 0.080 Uiso 1 d R .
H20C H 0.4500(10) 0.5973(15) 0.0535(8) 0.080 Uiso 1 d R .
H20B H 0.5750(10) 0.5608(15) 0.0789(8) 0.080 Uiso 1 d R .

loop_
_geom_bond_atom_site_label_1
_geom_bond_atom_site_label_2
_geom_bond_distance
_geom_bond_site_symmetry_2
_geom_bond_publ_flag
Ru1 C1 2.142(7) . ?
Ru1 C10 2.148(8) . ?
Ru1 C9 2.155(7) . ?
Ru1 O1 2.161(6) . ?
Ru1 C11 2.176(8) . ?
Ru1 C8 2.192(7) . ?
Ru1 C2 2.210(8) . ?
Ru1 C4 2.223(7) . ?
Ru1 C3 2.227(7) . ?
Ru1 C7 2.237(8) . ?
C1 C2 1.344(12) . ?
C1 H1A 0.96 . ?
C1 H1B 0.96 . ?
C2 C3 1.436(10) . ?
C2 C6 1.525(12) . ?
C3 C4 1.439(10) . ?
C3 H3A 0.96 . ?
C4 O1 1.333(9) . ?
C4 C5 1.516(10) . ?
C11 C7 1.401(12) . ?
C11 C10 1.432(12) . ?
C11 C16 1.490(12) . ?
C7 C8 1.434(12) . ?
C7 C12 1.508(11) . ?
C8 C9 1.407(11) . ?
C8 C13 1.501(11) . ?
C9 C10 1.439(11) . ?
C9 C14 1.506(11) . ?
C10 C15 1.493(11) . ?
C16 H16A 0.96 . ?
C16 H16B 0.96 . ?
C16 H16C 0.96 . ?
C12 H12A 0.96 . ?
C12 H12B 0.96 . ?
C12 H12C 0.96 . ?
C13 H13A 0.96 . ?
C13 H13B 0.96 . ?
C13 H13C 0.96 . ?
C14 H14A 0.96 . ?
C14 H14B 0.96 . ?
C14 H14C 0.96 . ?
C15 H15A 0.96 . ?
C15 H15B 0.96 . ?
C15 H15C 0.96 . ?
C5 C17 1.528(12) . ?
C5 C18 1.535(11) . ?
C5 C19 1.548(10) . ?
C17 H17A 0.96 . ?
C17 H17B 0.96 . ?
C17 H17C 0.96 . ?
C6 C20 1.498(14) . ?
C6 C22 1.503(13) . ?
C6 C21 1.53(2) . ?
C18 H18A 0.96 . ?
C18 H18B 0.96 . ?
C18 H18C 0.96 . ?
C19 H19A 0.96 . ?
C19 H19B 0.96 . ?
C19 H19C 0.96 . ?
C22 H22A 0.96 . ?
C22 H22B 0.96 . ?
C22 H22C 0.96 . ?
C21 H21A 0.96 . ?
C21 H21B 0.96 . ?
C21 H21C 0.96 . ?
C20 H20A 0.96 . ?
C20 H20C 0.96 . ?
C20 H20B 0.96 . ?
